data_7243806
loop_
_publ_author_name
'Adcock, Alyssa K.'
'Marwitz, Alexander C.'
'Sanz, Lulio A.'
'Lee Ayscue, R.'
'Bertke, Jeffery A.'
'Knope, Karah E.'

_publ_section_title
;
 Synthesis, structural characterization, and luminescence properties of
 heteroleptic bismuth-organic compounds
;
_journal_issue 46
_journal_name_full CrystEngComm
_journal_page_first 8183
_journal_page_last 8197
_journal_paper_doi 10.1039/D1CE01242H
_journal_volume 23
_journal_year 2021
_chemical_formula_moiety 'C31 H19 Eu F6 N4 O7 S2'
_chemical_formula_sum 'C31 H19 Eu F6 N4 O7 S2'
_chemical_formula_weight 889.58
_space_group_crystal_system monoclinic
_space_group_IT_number 15
_space_group_name_Hall '-C 2yc'
_space_group_name_H-M_alt 'C 1 2/c 1'
_atom_sites_solution_hydrogens geom
_audit_creation_method SHELXL-2017/1
_audit_update_record
;
2019-04-30 deposited with the CCDC.	2021-10-29 downloaded from the CCDC.
;
_cell_angle_alpha 90
_cell_angle_beta 95.9090(10)
_cell_angle_gamma 90
_cell_formula_units_Z 8
_cell_length_a 37.6364(16)
_cell_length_b 9.6744(4)
_cell_length_c 18.2345(7)
_cell_measurement_reflns_used 9767
_cell_measurement_temperature 100(2)
_cell_measurement_theta_max 26.40
_cell_measurement_theta_min 2.42
_cell_volume 6604.1(5)
_computing_cell_refinement 'SAINT V8.37A (Bruker, 2005)'
_computing_data_collection 'APEX3 V2016.5-0 (Bruker, 2016)'
_computing_data_reduction
; 
SAINT V8.37A, XPREP v2014/2, SADABS V2016/2 (Bruker, 2016) 
;
_computing_molecular_graphics 'SHELXLE v932 (Hubschle, 2011)'
_computing_publication_material 'XCIF V2014-2 (Bruker, 2014)'
_computing_structure_refinement 'SHELX-2018-1 (Sheldrick, 2015)'
_computing_structure_solution 'SHELX-2014-5 (Sheldrick, 2015)'
_diffrn_ambient_temperature 100(2)
_diffrn_measured_fraction_theta_full 0.999
_diffrn_measured_fraction_theta_max 0.998
_diffrn_measurement_device 'Bruker D8 Quest/Photon 100'
_diffrn_measurement_method 'profile data from \f and \w scans'
_diffrn_radiation_monochromator 'multilayer mirrors'
_diffrn_radiation_source 'microfocus sealed tube'
_diffrn_radiation_type MoK\a
_diffrn_radiation_wavelength 0.71073
_diffrn_reflns_av_R_equivalents 0.0365
_diffrn_reflns_av_unetI/netI 0.0252
_diffrn_reflns_Laue_measured_fraction_full 0.999
_diffrn_reflns_Laue_measured_fraction_max 0.998
_diffrn_reflns_limit_h_max 46
_diffrn_reflns_limit_h_min -47
_diffrn_reflns_limit_k_max 12
_diffrn_reflns_limit_k_min -12
_diffrn_reflns_limit_l_max 22
_diffrn_reflns_limit_l_min -22
_diffrn_reflns_number 43671
_diffrn_reflns_point_group_measured_fraction_full 0.999
_diffrn_reflns_point_group_measured_fraction_max 0.998
_diffrn_reflns_theta_full 25.242
_diffrn_reflns_theta_max 26.445
_diffrn_reflns_theta_min 2.393
_exptl_absorpt_coefficient_mu 2.114
_exptl_absorpt_correction_T_max 0.92594
_exptl_absorpt_correction_T_min 0.72416
_exptl_absorpt_correction_type multi-scan
_exptl_absorpt_process_details 'SADABS V2016/2 (Bruker, 2016)'
_exptl_crystal_colour colourless
_exptl_crystal_density_diffrn 1.789
_exptl_crystal_density_method 'not measured'
_exptl_crystal_description plate
_exptl_crystal_F_000 3504
_exptl_crystal_preparation Luminescent
_exptl_crystal_size_max 0.259
_exptl_crystal_size_mid 0.096
_exptl_crystal_size_min 0.048
_refine_diff_density_max 1.444
_refine_diff_density_min -0.672
_refine_diff_density_rms 0.093
_refine_ls_extinction_method none
_refine_ls_goodness_of_fit_ref 1.061
_refine_ls_hydrogen_treatment constr
_refine_ls_matrix_type full
_refine_ls_number_parameters 543
_refine_ls_number_reflns 6796
_refine_ls_number_restraints 322
_refine_ls_restrained_S_all 1.046
_refine_ls_R_factor_all 0.0356
_refine_ls_R_factor_gt 0.0275
_refine_ls_shift/su_max 0.003
_refine_ls_shift/su_mean 0.000
_refine_ls_structure_factor_coef Fsqd
_refine_ls_weighting_details 'w=1/[\s^2^(Fo^2^)+(0.0240P)^2^+32.1792P] where P=(Fo^2^+2Fc^2^)/3'
_refine_ls_weighting_scheme calc
_refine_ls_wR_factor_gt 0.0622
_refine_ls_wR_factor_ref 0.0652
_reflns_Friedel_coverage 0.000
_reflns_number_gt 5886
_reflns_number_total 6796
_reflns_threshold_expression 'I > 2\s(I)'
_cod_data_source_file d1ce01242h2.cif
_cod_data_source_block c2onc_a_sq
_cod_depositor_comments 'Adding full bibliography for 7243803--7243808.cif.'
_cod_original_sg_symbol_H-M 'C 2/c'
_cod_database_code 7243806
_shelx_shelxl_version_number 2017/1
_shelx_space_group_comment
;
The symmetry employed for this shelxl refinement is uniquely defined
by the following loop, which should always be used as a source of
symmetry information in preference to the above space-group names.
They are only intended as comments.
;
_shelx_estimated_absorpt_t_min 0.611
_shelx_estimated_absorpt_t_max 0.905

loop_
_space_group_symop_operation_xyz
'x, y, z'
'-x, y, -z+1/2'
'x+1/2, y+1/2, z'
'-x+1/2, y+1/2, -z+1/2'
'-x, -y, -z'
'x, -y, z-1/2'
'-x+1/2, -y+1/2, -z'
'x+1/2, -y+1/2, z-1/2'

loop_
_atom_site_label
_atom_site_type_symbol
_atom_site_fract_x
_atom_site_fract_y
_atom_site_fract_z
_atom_site_U_iso_or_equiv
_atom_site_adp_type
_atom_site_occupancy
_atom_site_site_symmetry_order
_atom_site_calc_flag
_atom_site_refinement_flags_posn
_atom_site_refinement_flags_adp
_atom_site_refinement_flags_occupancy
_atom_site_disorder_assembly
_atom_site_disorder_group
Eu1 Eu 0.34120(2) 0.44851(2) 0.61592(2) 0.01482(5) Uani 1 1 d . . . . .
N11 N 0.31051(7) 0.2117(3) 0.61705(14) 0.0158(5) Uani 1 1 d . . . . .
N12 N 0.30900(6) 0.3637(3) 0.49269(13) 0.0137(5) Uani 1 1 d . . . . .
N13 N 0.33949(7) 0.6165(3) 0.50856(14) 0.0171(5) Uani 1 1 d . . . . .
C11 C 0.31023(8) 0.1409(3) 0.68014(17) 0.0206(7) Uani 1 1 d . . . . .
H11 H 0.319488 0.184389 0.724776 0.025 Uiso 1 1 calc R U . . .
C12 C 0.29720(9) 0.0082(3) 0.68361(18) 0.0215(7) Uani 1 1 d . . . . .
H12 H 0.297581 -0.038354 0.729562 0.026 Uiso 1 1 calc R U . . .
C13 C 0.28363(9) -0.0558(3) 0.61932(18) 0.0216(7) Uani 1 1 d . . . . .
H13 H 0.274809 -0.147765 0.619956 0.026 Uiso 1 1 calc R U . . .
C14 C 0.28309(8) 0.0164(3) 0.55390(18) 0.0188(7) Uani 1 1 d . . . . .
H14 H 0.273538 -0.025127 0.508918 0.023 Uiso 1 1 calc R U . . .
C15 C 0.29658(8) 0.1498(3) 0.55420(17) 0.0154(6) Uani 1 1 d . . . . .
C16 C 0.29633(8) 0.2330(3) 0.48573(16) 0.0145(6) Uani 1 1 d . . . . .
C17 C 0.28269(8) 0.1800(3) 0.41768(17) 0.0189(7) Uani 1 1 d . . . . .
H17 H 0.273976 0.087804 0.414046 0.023 Uiso 1 1 calc R U . . .
C18 C 0.28185(8) 0.2615(3) 0.35553(17) 0.0208(7) Uani 1 1 d . . . . .
H18 H 0.272367 0.226718 0.308858 0.025 Uiso 1 1 calc R U . . .
C19 C 0.29502(8) 0.3944(3) 0.36227(17) 0.0186(7) Uani 1 1 d . . . . .
H19 H 0.295080 0.452196 0.320153 0.022 Uiso 1 1 calc R U . . .
C110 C 0.30825(8) 0.4429(3) 0.43189(16) 0.0147(6) Uani 1 1 d . . . . .
C111 C 0.32184(8) 0.5869(3) 0.44227(17) 0.0167(6) Uani 1 1 d . . . . .
C112 C 0.31615(9) 0.6854(3) 0.38711(18) 0.0219(7) Uani 1 1 d . . . . .
H112 H 0.303189 0.662707 0.341228 0.026 Uiso 1 1 calc R U . . .
C113 C 0.32960(9) 0.8173(4) 0.39977(18) 0.0236(7) Uani 1 1 d . . . . .
H113 H 0.326135 0.885983 0.362493 0.028 Uiso 1 1 calc R U . . .
C114 C 0.34810(9) 0.8481(3) 0.46702(19) 0.0228(7) Uani 1 1 d . . . . .
H114 H 0.357760 0.937690 0.476811 0.027 Uiso 1 1 calc R U . . .
C115 C 0.35222(9) 0.7451(3) 0.51986(18) 0.0222(7) Uani 1 1 d . . . . .
H115 H 0.364684 0.766543 0.566451 0.027 Uiso 1 1 calc R U . . .
F21 F 0.35174(5) 0.8678(2) 0.81210(11) 0.0293(5) Uani 1 1 d . . . . .
F22 F 0.37541(5) 0.8984(2) 0.71077(11) 0.0272(4) Uani 1 1 d . . . . .
F23 F 0.40836(5) 0.8412(2) 0.80917(11) 0.0309(5) Uani 1 1 d . . . . .
O21 O 0.34763(6) 0.6485(2) 0.69495(12) 0.0205(5) Uani 1 1 d . . . . .
O22 O 0.36807(6) 0.3690(2) 0.73015(12) 0.0216(5) Uani 1 1 d . . . . .
C21 C 0.37647(9) 0.8191(3) 0.77074(18) 0.0218(7) Uani 1 1 d . . . . .
C22 C 0.36984(8) 0.6665(3) 0.75073(17) 0.0192(7) Uani 1 1 d . . . . .
C23 C 0.38797(9) 0.5703(3) 0.79565(18) 0.0220(7) Uani 1 1 d . . . . .
H23 H 0.402715 0.603175 0.837430 0.026 Uiso 1 1 calc R U . . .
C24 C 0.38622(8) 0.4264(3) 0.78408(18) 0.0211(7) Uani 1 1 d D . . . .
C25A C 0.40722(9) 0.3346(3) 0.83593(17) 0.0212(7) Uani 0.504(4) 1 d D U P A 1
C26A C 0.4153(6) 0.2000(14) 0.8192(11) 0.027(2) Uani 0.504(4) 1 d D U P A 1
H26A H 0.407803 0.150983 0.775161 0.032 Uiso 0.504(4) 1 calc R U P A 1
C27A C 0.4406(5) 0.142(2) 0.8912(8) 0.024(2) Uani 0.504(4) 1 d D U P A 1
H27A H 0.450775 0.052596 0.897525 0.029 Uiso 0.504(4) 1 calc R U P A 1
C28A C 0.4440(6) 0.2482(13) 0.9398(11) 0.025(2) Uani 0.504(4) 1 d D U P A 1
H28A H 0.458493 0.238068 0.985274 0.030 Uiso 0.504(4) 1 calc R U P A 1
S21A S 0.42528(12) 0.3787(4) 0.92196(16) 0.0224(7) Uani 0.504(4) 1 d D U P A 1
C25B C 0.40722(9) 0.3346(3) 0.83593(17) 0.0212(7) Uani 0.496(4) 1 d D U P A 2
C26B C 0.4252(5) 0.3661(19) 0.9032(7) 0.027(2) Uani 0.496(4) 1 d D U P A 2
H26B H 0.426356 0.453344 0.927203 0.032 Uiso 0.496(4) 1 calc R U P A 2
C27B C 0.4445(6) 0.2200(14) 0.9336(11) 0.026(2) Uani 0.496(4) 1 d D U P A 2
H27B H 0.457957 0.203619 0.979744 0.031 Uiso 0.496(4) 1 calc R U P A 2
C28B C 0.4366(5) 0.1296(19) 0.8780(8) 0.023(2) Uani 0.496(4) 1 d D U P A 2
H28B H 0.446028 0.038586 0.881797 0.028 Uiso 0.496(4) 1 calc R U P A 2
S21B S 0.41312(15) 0.1708(4) 0.8104(3) 0.0281(8) Uani 0.496(4) 1 d D U P A 2
F31 F 0.40832(7) 0.0283(2) 0.57690(14) 0.0451(6) Uani 1 1 d . . . . .
F32 F 0.40850(7) 0.1141(3) 0.46853(14) 0.0478(6) Uani 1 1 d . . . . .
F33 F 0.45713(6) 0.1081(3) 0.54166(19) 0.0648(9) Uani 1 1 d . . . . .
O31 O 0.37860(6) 0.2841(2) 0.56801(12) 0.0227(5) Uani 1 1 d . . . . .
O32 O 0.40014(6) 0.5422(2) 0.61764(13) 0.0226(5) Uani 1 1 d . . . . .
C31 C 0.42204(10) 0.1301(4) 0.5388(3) 0.0371(10) Uani 1 1 d . . . . .
C32 C 0.41183(9) 0.2711(4) 0.56722(19) 0.0250(7) Uani 1 1 d . . . . .
C33 C 0.43836(10) 0.3661(4) 0.5848(2) 0.0326(9) Uani 1 1 d . . . . .
H33 H 0.462496 0.340269 0.581601 0.039 Uiso 1 1 calc R U . . .
C34 C 0.43075(9) 0.5015(4) 0.60770(19) 0.0235(7) Uani 1 1 d D . . . .
C35A C 0.46034(18) 0.6015(8) 0.6179(8) 0.0271(11) Uani 0.797(5) 1 d D U P B 1
C36A C 0.4968(4) 0.5860(14) 0.6121(6) 0.045(2) Uani 0.797(5) 1 d D U P B 1
H36A H 0.508345 0.499734 0.606969 0.054 Uiso 0.797(5) 1 calc R U P B 1
C37A C 0.51458(15) 0.7168(7) 0.6150(3) 0.0412(13) Uani 0.797(5) 1 d D U P B 1
H37A H 0.537059 0.734045 0.597440 0.049 Uiso 0.797(5) 1 calc R U P B 1
C38A C 0.49466(15) 0.8126(7) 0.6465(5) 0.0403(14) Uani 0.797(5) 1 d D U P B 1
H38A H 0.503540 0.900428 0.662844 0.048 Uiso 0.797(5) 1 calc R U P B 1
S31A S 0.45181(5) 0.75853(19) 0.65357(9) 0.0335(5) Uani 0.797(5) 1 d D U P B 1
C35B C 0.4577(7) 0.609(3) 0.623(3) 0.035(3) Uani 0.203(5) 1 d D U P B 2
C36B C 0.4518(6) 0.749(3) 0.635(2) 0.037(3) Uani 0.203(5) 1 d D U P B 2
H36B H 0.428874 0.790973 0.634147 0.044 Uiso 0.203(5) 1 calc R U P B 2
C37B C 0.4848(6) 0.822(2) 0.650(2) 0.040(3) Uani 0.203(5) 1 d D U P B 2
H37B H 0.487035 0.916081 0.664242 0.047 Uiso 0.203(5) 1 calc R U P B 2
C38B C 0.5127(5) 0.737(2) 0.6391(16) 0.045(3) Uani 0.203(5) 1 d D U P B 2
H38B H 0.536945 0.757363 0.655333 0.053 Uiso 0.203(5) 1 calc R U P B 2
S31B S 0.4985(4) 0.5883(14) 0.5928(6) 0.0416(18) Uani 0.203(5) 1 d D U P B 2
O41 O 0.28270(6) 0.5774(2) 0.60077(11) 0.0199(5) Uani 1 1 d . . . . .
O42 O 0.29048(6) 0.4546(2) 0.69997(12) 0.0202(5) Uani 1 1 d . . . . .
O43 O 0.24925(6) 0.6132(3) 0.68937(13) 0.0281(6) Uani 1 1 d . . . . .
N41 N 0.27336(7) 0.5504(3) 0.66456(14) 0.0180(5) Uani 1 1 d . . . . .

loop_
_atom_site_aniso_label
_atom_site_aniso_U_11
_atom_site_aniso_U_22
_atom_site_aniso_U_33
_atom_site_aniso_U_23
_atom_site_aniso_U_13
_atom_site_aniso_U_12
Eu1 0.01555(8) 0.01446(8) 0.01339(8) -0.00041(6) -0.00358(5) -0.00272(6)
N11 0.0162(13) 0.0157(13) 0.0149(13) 0.0007(10) -0.0013(10) -0.0003(10)
N12 0.0115(12) 0.0146(13) 0.0147(12) -0.0005(10) 0.0001(10) 0.0005(10)
N13 0.0156(13) 0.0174(13) 0.0178(13) -0.0021(11) -0.0008(10) -0.0033(10)
C11 0.0196(16) 0.0242(17) 0.0170(16) -0.0001(13) -0.0035(13) 0.0020(13)
C12 0.0222(17) 0.0203(16) 0.0218(17) 0.0069(14) 0.0006(14) 0.0023(13)
C13 0.0216(16) 0.0137(15) 0.0293(18) 0.0004(14) 0.0020(13) 0.0014(13)
C14 0.0181(16) 0.0185(16) 0.0194(16) -0.0021(13) 0.0001(13) -0.0003(13)
C15 0.0115(14) 0.0164(15) 0.0180(15) -0.0002(13) 0.0007(11) 0.0019(12)
C16 0.0107(14) 0.0161(15) 0.0164(15) -0.0012(12) 0.0004(11) 0.0006(12)
C17 0.0203(16) 0.0172(16) 0.0182(16) -0.0031(13) -0.0028(13) -0.0015(13)
C18 0.0202(16) 0.0268(18) 0.0147(15) -0.0060(14) -0.0017(13) 0.0004(14)
C19 0.0205(16) 0.0211(16) 0.0139(15) 0.0016(13) 0.0003(12) -0.0001(13)
C110 0.0110(14) 0.0172(15) 0.0154(14) 0.0001(13) -0.0010(11) 0.0014(12)
C111 0.0138(15) 0.0203(16) 0.0162(15) -0.0007(12) 0.0028(12) -0.0019(12)
C112 0.0222(17) 0.0240(18) 0.0187(16) 0.0033(14) -0.0023(13) -0.0006(14)
C113 0.0260(18) 0.0227(18) 0.0224(17) 0.0074(14) 0.0031(14) 0.0020(14)
C114 0.0227(17) 0.0162(16) 0.0297(18) 0.0004(14) 0.0035(14) -0.0027(13)
C115 0.0232(17) 0.0200(17) 0.0225(17) 0.0006(14) -0.0016(13) -0.0038(14)
F21 0.0320(11) 0.0257(11) 0.0305(11) -0.0068(9) 0.0043(9) 0.0023(9)
F22 0.0339(11) 0.0176(9) 0.0288(11) 0.0012(8) -0.0027(9) -0.0030(8)
F23 0.0288(11) 0.0207(10) 0.0390(12) -0.0060(9) -0.0165(9) -0.0028(9)
O21 0.0217(12) 0.0172(11) 0.0205(11) -0.0027(9) -0.0074(9) -0.0008(9)
O22 0.0231(12) 0.0211(12) 0.0182(11) 0.0009(10) -0.0094(9) -0.0028(9)
C21 0.0185(16) 0.0215(17) 0.0241(17) -0.0041(14) -0.0042(13) -0.0002(13)
C22 0.0174(16) 0.0195(16) 0.0199(16) -0.0039(13) -0.0015(13) -0.0012(13)
C23 0.0239(17) 0.0212(17) 0.0188(16) -0.0018(13) -0.0087(13) -0.0037(13)
C24 0.0153(15) 0.0277(19) 0.0197(16) -0.0015(14) -0.0004(12) -0.0035(13)
C25A 0.0188(14) 0.0220(15) 0.0217(15) 0.0028(13) -0.0027(12) -0.0037(13)
C26A 0.027(4) 0.023(5) 0.029(4) 0.002(4) -0.003(3) -0.005(4)
C27A 0.026(4) 0.025(4) 0.020(4) 0.003(4) -0.008(3) 0.000(3)
C28A 0.026(3) 0.027(4) 0.021(4) -0.008(4) -0.007(3) -0.006(4)
S21A 0.0249(10) 0.0226(13) 0.0181(14) 0.0020(11) -0.0055(11) -0.0022(8)
C25B 0.0188(14) 0.0220(15) 0.0217(15) 0.0028(13) -0.0027(12) -0.0037(13)
C26B 0.030(4) 0.024(4) 0.025(5) 0.000(4) -0.002(4) 0.000(3)
C27B 0.024(3) 0.026(4) 0.026(4) -0.003(4) -0.008(3) -0.001(4)
C28B 0.025(4) 0.018(4) 0.024(4) -0.005(3) -0.006(3) -0.001(3)
S21B 0.0358(14) 0.0149(14) 0.0318(15) 0.0001(11) -0.0045(11) 0.0039(12)
F31 0.0495(15) 0.0247(12) 0.0601(16) 0.0060(11) -0.0001(12) 0.0014(10)
F32 0.0586(16) 0.0396(14) 0.0480(15) -0.0169(12) 0.0187(13) -0.0024(12)
F33 0.0288(13) 0.0344(14) 0.132(3) -0.0187(16) 0.0122(15) 0.0062(11)
O31 0.0179(12) 0.0233(12) 0.0260(12) -0.0025(10) -0.0019(9) -0.0016(9)
O32 0.0173(11) 0.0235(12) 0.0263(12) -0.0007(10) -0.0005(9) -0.0034(10)
C31 0.0219(19) 0.027(2) 0.063(3) -0.0013(19) 0.0039(18) -0.0008(15)
C32 0.0220(18) 0.0226(18) 0.0295(19) 0.0010(15) -0.0018(14) 0.0016(14)
C33 0.0215(18) 0.027(2) 0.048(2) -0.0005(18) 0.0003(16) -0.0007(15)
C34 0.0199(17) 0.0254(17) 0.0236(17) 0.0043(14) -0.0055(14) -0.0016(14)
C35A 0.021(2) 0.024(2) 0.034(3) 0.0007(19) -0.005(2) -0.004(2)
C36A 0.034(3) 0.036(3) 0.067(5) -0.007(4) 0.015(4) -0.007(3)
C37A 0.024(2) 0.050(3) 0.049(3) 0.000(2) 0.003(2) -0.008(2)
C38A 0.028(3) 0.038(3) 0.054(3) -0.008(2) 0.002(3) -0.015(2)
S31A 0.0309(7) 0.0273(7) 0.0430(11) -0.0096(7) 0.0071(6) -0.0103(5)
C35B 0.025(5) 0.034(5) 0.045(5) -0.002(5) 0.003(4) -0.007(4)
C36B 0.028(5) 0.037(5) 0.046(5) -0.005(5) 0.001(5) -0.010(5)
C37B 0.029(5) 0.039(5) 0.051(5) -0.008(4) 0.004(5) -0.009(5)
C38B 0.030(5) 0.046(5) 0.058(5) -0.008(5) 0.006(5) -0.008(4)
S31B 0.031(3) 0.046(3) 0.048(4) 0.005(3) 0.008(3) -0.008(2)
O41 0.0210(12) 0.0246(12) 0.0136(11) -0.0011(9) -0.0002(9) -0.0022(9)
O42 0.0265(12) 0.0176(11) 0.0159(11) 0.0005(9) -0.0002(9) -0.0006(10)
O43 0.0235(13) 0.0375(14) 0.0238(13) -0.0042(11) 0.0043(10) 0.0054(11)
N41 0.0168(13) 0.0200(14) 0.0165(13) -0.0039(12) -0.0011(10) -0.0053(11)

loop_
_atom_type_symbol
_atom_type_description
_atom_type_scat_dispersion_real
_atom_type_scat_dispersion_imag
_atom_type_scat_source
C C 0.0033 0.0016 'International Tables Vol C Tables 4.2.6.8 and 6.1.1.4'
H H 0.0000 0.0000 'International Tables Vol C Tables 4.2.6.8 and 6.1.1.4'
Eu Eu -0.1578 3.6682 'International Tables Vol C Tables 4.2.6.8 and 6.1.1.4'
F F 0.0171 0.0103 'International Tables Vol C Tables 4.2.6.8 and 6.1.1.4'
N N 0.0061 0.0033 'International Tables Vol C Tables 4.2.6.8 and 6.1.1.4'
O O 0.0106 0.0060 'International Tables Vol C Tables 4.2.6.8 and 6.1.1.4'
S S 0.1246 0.1234 'International Tables Vol C Tables 4.2.6.8 and 6.1.1.4'

loop_
_exptl_crystal_face_index_h
_exptl_crystal_face_index_k
_exptl_crystal_face_index_l
_exptl_crystal_face_perp_dist
0.00 -1.00 0.00 0.0480
1.00 0.00 -1.00 0.1230
-1.00 0.00 1.00 0.0950
2.00 1.00 0.00 0.0210
-2.00 -1.00 0.00 0.0460
2.00 2.00 -1.00 0.0330
1.00 2.00 0.00 0.0150
1.00 -1.00 0.00 0.0500
-2.00 0.00 -1.00 0.0840
1.00 0.00 0.00 0.0240
-1.00 0.00 0.00 0.0140

loop_
_geom_angle_atom_site_label_1
_geom_angle_atom_site_label_2
_geom_angle_atom_site_label_3
_geom_angle
_geom_angle_site_symmetry_1
_geom_angle_site_symmetry_3
_geom_angle_publ_flag
O22 Eu1 O31 83.60(8) . . ?
O22 Eu1 O32 78.38(8) . . ?
O31 Eu1 O32 70.83(8) . . ?
O22 Eu1 O21 74.04(7) . . ?
O31 Eu1 O21 137.60(7) . . ?
O32 Eu1 O21 69.66(8) . . ?
O22 Eu1 O41 123.40(7) . . ?
O31 Eu1 O41 147.51(7) . . ?
O32 Eu1 O41 127.74(8) . . ?
O21 Eu1 O41 72.61(7) . . ?
O22 Eu1 N13 150.14(8) . . ?
O31 Eu1 N13 96.62(8) . . ?
O32 Eu1 N13 73.61(8) . . ?
O21 Eu1 N13 86.58(8) . . ?
O41 Eu1 N13 69.30(8) . . ?
O22 Eu1 N11 81.59(8) . . ?
O31 Eu1 N11 71.71(8) . . ?
O32 Eu1 N11 139.04(8) . . ?
O21 Eu1 N11 136.83(8) . . ?
O41 Eu1 N11 93.07(8) . . ?
N13 Eu1 N11 126.98(8) . . ?
O22 Eu1 O42 75.94(7) . . ?
O31 Eu1 O42 138.35(7) . . ?
O32 Eu1 O42 136.73(7) . . ?
O21 Eu1 O42 70.11(7) . . ?
O41 Eu1 O42 50.18(7) . . ?
N13 Eu1 O42 118.92(8) . . ?
N11 Eu1 O42 69.70(7) . . ?
O22 Eu1 N12 142.22(8) . . ?
O31 Eu1 N12 72.91(8) . . ?
O32 Eu1 N12 118.97(8) . . ?
O21 Eu1 N12 141.91(7) . . ?
O41 Eu1 N12 74.61(7) . . ?
N13 Eu1 N12 63.83(8) . . ?
N11 Eu1 N12 63.31(8) . . ?
O42 Eu1 N12 102.48(7) . . ?
O22 Eu1 N41 98.58(8) . . ?
O31 Eu1 N41 154.87(7) . . ?
O32 Eu1 N41 134.23(7) . . ?
O21 Eu1 N41 65.77(7) . . ?
O41 Eu1 N41 25.38(7) . . ?
N13 Eu1 N41 93.65(8) . . ?
N11 Eu1 N41 83.79(8) . . ?
O42 Eu1 N41 25.27(7) . . ?
N12 Eu1 N41 91.41(7) . . ?
C11 N11 C15 117.7(3) . . ?
C11 N11 Eu1 120.4(2) . . ?
C15 N11 Eu1 121.67(19) . . ?
C110 N12 C16 118.5(3) . . ?
C110 N12 Eu1 120.36(19) . . ?
C16 N12 Eu1 120.64(19) . . ?
C115 N13 C111 118.0(3) . . ?
C115 N13 Eu1 119.6(2) . . ?
C111 N13 Eu1 121.7(2) . . ?
N11 C11 C12 123.4(3) . . ?
N11 C11 H11 118.3 . . ?
C12 C11 H11 118.3 . . ?
C13 C12 C11 118.8(3) . . ?
C13 C12 H12 120.6 . . ?
C11 C12 H12 120.6 . . ?
C12 C13 C14 118.7(3) . . ?
C12 C13 H13 120.7 . . ?
C14 C13 H13 120.7 . . ?
C13 C14 C15 119.6(3) . . ?
C13 C14 H14 120.2 . . ?
C15 C14 H14 120.2 . . ?
N11 C15 C14 121.8(3) . . ?
N11 C15 C16 116.2(3) . . ?
C14 C15 C16 122.0(3) . . ?
N12 C16 C17 121.5(3) . . ?
N12 C16 C15 117.1(3) . . ?
C17 C16 C15 121.3(3) . . ?
C18 C17 C16 119.8(3) . . ?
C18 C17 H17 120.1 . . ?
C16 C17 H17 120.1 . . ?
C17 C18 C19 118.9(3) . . ?
C17 C18 H18 120.6 . . ?
C19 C18 H18 120.6 . . ?
C18 C19 C110 119.0(3) . . ?
C18 C19 H19 120.5 . . ?
C110 C19 H19 120.5 . . ?
N12 C110 C19 122.2(3) . . ?
N12 C110 C111 116.8(3) . . ?
C19 C110 C111 121.0(3) . . ?
N13 C111 C112 121.9(3) . . ?
N13 C111 C110 116.3(3) . . ?
C112 C111 C110 121.7(3) . . ?
C113 C112 C111 119.1(3) . . ?
C113 C112 H112 120.4 . . ?
C111 C112 H112 120.4 . . ?
C114 C113 C112 119.4(3) . . ?
C114 C113 H113 120.3 . . ?
C112 C113 H113 120.3 . . ?
C113 C114 C115 118.3(3) . . ?
C113 C114 H114 120.8 . . ?
C115 C114 H114 120.8 . . ?
N13 C115 C114 123.2(3) . . ?
N13 C115 H115 118.4 . . ?
C114 C115 H115 118.4 . . ?
C22 O21 Eu1 127.6(2) . . ?
C24 O22 Eu1 133.9(2) . . ?
F22 C21 F21 107.2(3) . . ?
F22 C21 F23 106.6(3) . . ?
F21 C21 F23 106.5(3) . . ?
F22 C21 C22 111.6(3) . . ?
F21 C21 C22 111.5(3) . . ?
F23 C21 C22 113.1(3) . . ?
O21 C22 C23 129.4(3) . . ?
O21 C22 C21 113.7(3) . . ?
C23 C22 C21 116.8(3) . . ?
C22 C23 C24 124.6(3) . . ?
C22 C23 H23 117.7 . . ?
C24 C23 H23 117.7 . . ?
O22 C24 C23 124.2(3) . . ?
O22 C24 C25B 116.5(3) . . ?
C23 C24 C25B 119.2(3) . . ?
O22 C24 C25A 116.5(3) . . ?
C23 C24 C25A 119.2(3) . . ?
C26A C25A C24 123.1(8) . . ?
C26A C25A S21A 111.4(8) . . ?
C24 C25A S21A 125.5(3) . . ?
C25A C26A C27A 105.6(11) . . ?
C25A C26A H26A 127.2 . . ?
C27A C26A H26A 127.2 . . ?
C28A C27A C26A 105.9(16) . . ?
C28A C27A H27A 127.0 . . ?
C26A C27A H27A 127.0 . . ?
C27A C28A S21A 119.8(17) . . ?
C27A C28A H28A 120.1 . . ?
S21A C28A H28A 120.1 . . ?
C28A S21A C25A 97.2(7) . . ?
C26B C25B C24 128.6(8) . . ?
C26B C25B S21B 113.1(7) . . ?
C24 C25B S21B 118.2(3) . . ?
C25B C26B C27B 105.6(11) . . ?
C25B C26B H26B 127.2 . . ?
C27B C26B H26B 127.2 . . ?
C28B C27B C26B 104.2(16) . . ?
C28B C27B H27B 127.9 . . ?
C26B C27B H27B 127.9 . . ?
C27B C28B S21B 120.9(17) . . ?
C27B C28B H28B 119.6 . . ?
S21B C28B H28B 119.6 . . ?
C28B S21B C25B 96.1(7) . . ?
C32 O31 Eu1 134.9(2) . . ?
C34 O32 Eu1 138.3(2) . . ?
F33 C31 F31 107.2(3) . . ?
F33 C31 F32 107.2(4) . . ?
F31 C31 F32 106.4(3) . . ?
F33 C31 C32 114.4(3) . . ?
F31 C31 C32 111.0(3) . . ?
F32 C31 C32 110.1(3) . . ?
O31 C32 C33 129.1(3) . . ?
O31 C32 C31 112.3(3) . . ?
C33 C32 C31 118.5(3) . . ?
C32 C33 C34 121.8(3) . . ?
C32 C33 H33 119.1 . . ?
C34 C33 H33 119.1 . . ?
O32 C34 C33 123.6(3) . . ?
O32 C34 C35B 112.4(11) . . ?
C33 C34 C35B 124.0(11) . . ?
O32 C34 C35A 118.2(4) . . ?
C33 C34 C35A 118.2(4) . . ?
C36A C35A C34 131.0(7) . . ?
C36A C35A S31A 110.6(6) . . ?
C34 C35A S31A 117.8(5) . . ?
C35A C36A C37A 111.2(9) . . ?
C35A C36A H36A 124.4 . . ?
C37A C36A H36A 124.4 . . ?
C38A C37A C36A 110.1(7) . . ?
C38A C37A H37A 124.9 . . ?
C36A C37A H37A 124.9 . . ?
C37A C38A S31A 112.9(5) . . ?
C37A C38A H38A 123.6 . . ?
S31A C38A H38A 123.6 . . ?
C35A S31A C38A 91.6(3) . . ?
C36B C35B C34 127(2) . . ?
C36B C35B S31B 109.5(13) . . ?
C34 C35B S31B 119.2(14) . . ?
C35B C36B C37B 110.8(14) . . ?
C35B C36B H36B 124.6 . . ?
C37B C36B H36B 124.6 . . ?
C38B C37B C36B 110.3(13) . . ?
C38B C37B H37B 124.8 . . ?
C36B C37B H37B 124.8 . . ?
C37B C38B S31B 111.6(12) . . ?
C37B C38B H38B 124.2 . . ?
S31B C38B H38B 124.2 . . ?
C35B S31B C38B 89.2(8) . . ?
N41 O41 Eu1 96.80(17) . . ?
N41 O42 Eu1 94.75(16) . . ?
O43 N41 O42 122.3(3) . . ?
O43 N41 O41 121.5(3) . . ?
O42 N41 O41 116.2(2) . . ?
O43 N41 Eu1 167.8(2) . . ?
O42 N41 Eu1 59.97(14) . . ?
O41 N41 Eu1 57.82(14) . . ?

loop_
_geom_bond_atom_site_label_1
_geom_bond_atom_site_label_2
_geom_bond_distance
_geom_bond_site_symmetry_2
_geom_bond_publ_flag
Eu1 O22 2.349(2) . ?
Eu1 O31 2.351(2) . ?
Eu1 O32 2.393(2) . ?
Eu1 O21 2.410(2) . ?
Eu1 O41 2.520(2) . ?
Eu1 N13 2.540(3) . ?
Eu1 N11 2.566(3) . ?
Eu1 O42 2.569(2) . ?
Eu1 N12 2.575(2) . ?
Eu1 N41 2.957(3) . ?
N11 C11 1.340(4) . ?
N11 C15 1.351(4) . ?
N12 C110 1.346(4) . ?
N12 C16 1.353(4) . ?
N13 C115 1.342(4) . ?
N13 C111 1.349(4) . ?
C11 C12 1.378(5) . ?
C11 H11 0.9500 . ?
C12 C13 1.377(5) . ?
C12 H12 0.9500 . ?
C13 C14 1.381(5) . ?
C13 H13 0.9500 . ?
C14 C15 1.387(4) . ?
C14 H14 0.9500 . ?
C15 C16 1.485(4) . ?
C16 C17 1.391(4) . ?
C17 C18 1.378(5) . ?
C17 H17 0.9500 . ?
C18 C19 1.379(5) . ?
C18 H18 0.9500 . ?
C19 C110 1.396(4) . ?
C19 H19 0.9500 . ?
C110 C111 1.489(4) . ?
C111 C112 1.386(4) . ?
C112 C113 1.383(5) . ?
C112 H112 0.9500 . ?
C113 C114 1.379(5) . ?
C113 H113 0.9500 . ?
C114 C115 1.383(5) . ?
C114 H114 0.9500 . ?
C115 H115 0.9500 . ?
F21 C21 1.342(4) . ?
F22 C21 1.333(4) . ?
F23 C21 1.343(4) . ?
O21 C22 1.260(4) . ?
O22 C24 1.266(4) . ?
C21 C22 1.535(4) . ?
C22 C23 1.374(5) . ?
C23 C24 1.409(5) . ?
C23 H23 0.9500 . ?
C24 C25B 1.467(5) . ?
C24 C25A 1.467(5) . ?
C25A C26A 1.379(14) . ?
C25A S21A 1.699(4) . ?
C26A C27A 1.64(2) . ?
C26A H26A 0.9500 . ?
C27A C28A 1.352(11) . ?
C27A H27A 0.9500 . ?
C28A S21A 1.466(14) . ?
C28A H28A 0.9500 . ?
C25B C26B 1.372(13) . ?
C25B S21B 1.673(5) . ?
C26B C27B 1.66(2) . ?
C26B H26B 0.9500 . ?
C27B C28B 1.349(11) . ?
C27B H27B 0.9500 . ?
C28B S21B 1.494(13) . ?
C28B H28B 0.9500 . ?
F31 C31 1.338(5) . ?
F32 C31 1.339(5) . ?
F33 C31 1.333(4) . ?
O31 C32 1.259(4) . ?
O32 C34 1.248(4) . ?
C31 C32 1.522(5) . ?
C32 C33 1.371(5) . ?
C33 C34 1.413(5) . ?
C33 H33 0.9500 . ?
C34 C35B 1.462(9) . ?
C34 C35A 1.473(5) . ?
C35A C36A 1.396(13) . ?
C35A S31A 1.696(7) . ?
C36A C37A 1.429(14) . ?
C36A H36A 0.9500 . ?
C37A C38A 1.356(8) . ?
C37A H37A 0.9500 . ?
C38A S31A 1.713(6) . ?
C38A H38A 0.9500 . ?
C35B C36B 1.396(17) . ?
C35B S31B 1.695(13) . ?
C36B C37B 1.428(17) . ?
C36B H36B 0.9500 . ?
C37B C38B 1.360(11) . ?
C37B H37B 0.9500 . ?
C38B S31B 1.726(11) . ?
C38B H38B 0.9500 . ?
O41 N41 1.276(3) . ?
O42 N41 1.267(3) . ?
O43 N41 1.217(3) . ?
